data_7039627
loop_
_publ_author_name
'Lam, Jolie'
'G\"unther, Benjamin A R'
'Farrell, Jeffrey M.'
'Eisenberger, Patrick'
'Bestvater, Brian P.'
'Newman, Paul D.'
'Melen, Rebecca L.'
'Crudden, Cathleen M.'
'Stephan, Douglas W.'

_publ_section_title
;
 Chiral carbene-borane adducts: precursors for borenium catalysts for
 asymmetric FLP hydrogenations.
;
_journal_issue 39
_journal_name_full 'Dalton transactions (Cambridge, England : 2003)'
_journal_page_first 15303
_journal_paper_doi 10.1039/c6dt02202b
_journal_volume 45
_journal_year 2016
_chemical_absolute_configuration unk
_chemical_formula_moiety 'C21 H35 B N2 O2'
_chemical_formula_sum 'C21 H35 B N2 O2'
_chemical_formula_weight 358.35
_chemical_name_systematic
;
 ? 
;
_space_group_crystal_system orthorhombic
_space_group_IT_number 19
_space_group_name_Hall 'P 2ac 2ab'
_space_group_name_H-M_alt 'P 21 21 21'
_symmetry_Int_Tables_number 19
_symmetry_space_group_name_Hall 'P 2ac 2ab'
_symmetry_space_group_name_H-M 'P 21 21 21'
_audit_creation_date 2016-02-10
_audit_creation_method
;
Olex2 1.2
(compiled 2015.09.30 svn.r3233 for OlexSys, GUI svn.r5103)
;
_audit_update_record
;
2016-05-26 deposited with the CCDC.
2016-06-23 downloaded from the CCDC.
;
_cell_angle_alpha 90
_cell_angle_beta 90
_cell_angle_gamma 90
_cell_formula_units_Z 4
_cell_length_a 6.692(2)
_cell_length_b 16.559(6)
_cell_length_c 17.724(8)
_cell_measurement_reflns_used 1348
_cell_measurement_temperature 150(2)
_cell_measurement_theta_max 21.20
_cell_measurement_theta_min 2.46
_cell_volume 1964.0(13)
_computing_molecular_graphics 'Olex2 (Dolomanov et al., 2009)'
_computing_publication_material 'Olex2 (Dolomanov et al., 2009)'
_computing_structure_refinement 'olex2.refine (Bourhis et al., 2015)'
_computing_structure_solution 'SHELXS-97 (Sheldrick, 2008)'
_diffrn_ambient_temperature 149.95
_diffrn_measured_fraction_theta_full 0.9355
_diffrn_measured_fraction_theta_max 0.9355
_diffrn_measurement_device_type 'Bruker APEX-II CCD'
_diffrn_radiation_type 'Mo K\a'
_diffrn_radiation_wavelength 0.71073
_diffrn_reflns_av_R_equivalents 0.0552
_diffrn_reflns_av_unetI/netI 0.1002
_diffrn_reflns_limit_h_max 8
_diffrn_reflns_limit_h_min -8
_diffrn_reflns_limit_k_max 17
_diffrn_reflns_limit_k_min -21
_diffrn_reflns_limit_l_max 20
_diffrn_reflns_limit_l_min -22
_diffrn_reflns_number 8687
_diffrn_reflns_theta_full 27.6962
_diffrn_reflns_theta_max 27.70
_diffrn_reflns_theta_min 2.30
_exptl_absorpt_coefficient_mu 0.076
_exptl_absorpt_correction_T_max 0.7456
_exptl_absorpt_correction_T_min 0.6892
_exptl_absorpt_correction_type multi-scan
_exptl_absorpt_process_details
;
SADABS-2014/5 (Bruker,2014/5) was used for absorption correction.
wR2(int) was 0.0593 before and 0.0536 after correction.
The Ratio of minimum to maximum transmission is 0.9244.
The \l/2 correction factor is 0.00150.
;
_exptl_crystal_density_diffrn 1.2117
_exptl_crystal_density_method 'not measured'
_exptl_crystal_description prism
_exptl_crystal_F_000 784.3144
_exptl_crystal_size_max 0.2
_exptl_crystal_size_mid 0.1
_exptl_crystal_size_min 0.1
_refine_diff_density_max 0.3346
_refine_diff_density_min -0.3299
_refine_diff_density_rms 0.0855
_refine_ls_abs_structure_details 'Flack, H. D. (1983). Acta Cryst. A39, 876-881.'
_refine_ls_abs_structure_Flack -2.0(6)
_refine_ls_d_res_high 0.7646
_refine_ls_d_res_low 8.8619
_refine_ls_goodness_of_fit_ref 0.9964
_refine_ls_hydrogen_treatment mixed
_refine_ls_matrix_type full
_refine_ls_number_constraints 54
_refine_ls_number_parameters 238
_refine_ls_number_reflns 4295
_refine_ls_number_restraints 0
_refine_ls_restrained_S_all 0.9964
_refine_ls_R_factor_all 0.0985
_refine_ls_R_factor_gt 0.0554
_refine_ls_shift/su_max 0.0000
_refine_ls_shift/su_mean 0.0000
_refine_ls_structure_factor_coef Fsqd
_refine_ls_weighting_details 'w=1/[\s^2^(Fo^2^)+(0.0442P)^2^] where P=(Fo^2^+2Fc^2^)/3'
_refine_ls_weighting_scheme calc
_refine_ls_wR_factor_gt 0.0987
_refine_ls_wR_factor_ref 0.1140
_reflns_Friedel_coverage 0.865
_reflns_limit_h_max 8
_reflns_limit_h_min -8
_reflns_limit_k_max 21
_reflns_limit_k_min -21
_reflns_limit_l_max 22
_reflns_limit_l_min -22
_reflns_number_gt 2936
_reflns_number_total 4295
_reflns_threshold_expression I>=2u(I)
_cod_data_source_file c6dt02202b2.cif
_cod_data_source_block AJ002_0m
_cod_depositor_comments 'Adding full bibliography for 7039626--7039633.cif.'
_cod_original_cell_volume 1964.1(13)
_cod_original_sg_symbol_Hall ' P 2ac 2ab'
_cod_database_code 7039627
_olex2_refinement_description
;
1. Fixed Uiso
 At 1.2 times of:
  All B(H) groups, All C(H) groups, All C(H,H) groups
 At 1.5 times of:
  All C(H,H,H) groups
2.a Ternary CH refined with riding coordinates:
 C3(H3), C5(H5), C6(H6), C9(H9), C10(H10), C16(H16), B1(H1)
2.b Secondary CH2 refined with riding coordinates:
 C1(H1a,H1b), C2(H2a,H2b), C12(H12a,H12b), C14(H14a,H14b), C15(H15a,H15b),
 C17(H17a,H17b), C18(H18a,H18b), C19(H19a,H19b)
2.c Idealised Me refined as rotating group:
 C7(H7a,H7b,H7c), C8(H8a,H8b,H8c), C20(H20a,H20b,H20c), C21(H21a,H21b,H21c)
;
_olex2_submission_special_instructions 'No special instructions were received'

loop_
_space_group_symop_id
_space_group_symop_operation_xyz
1 x,y,z
2 x+1/2,-y+1/2,-z
3 -x,y+1/2,-z+1/2
4 -x+1/2,-y,z+1/2

loop_
_atom_site_label
_atom_site_type_symbol
_atom_site_fract_x
_atom_site_fract_y
_atom_site_fract_z
_atom_site_U_iso_or_equiv
_atom_site_adp_type
_atom_site_occupancy
_atom_site_refinement_flags_posn
O1 O -0.1676(3) 0.23040(10) -0.53977(9) 0.0268(4) Uani 1.000000 .
O2 O -0.0095(3) 0.12347(9) -0.38413(9) 0.0244(4) Uani 1.000000 .
N1 N -0.0234(3) 0.03539(11) -0.48357(11) 0.0173(4) Uani 1.000000 .
N2 N -0.1220(3) 0.10121(11) -0.57882(12) 0.0190(4) Uani 1.000000 .
C1 C -0.3796(4) -0.15628(16) -0.58397(16) 0.0287(6) Uani 1.000000 .
H1a H -0.5034(4) -0.15352(16) -0.55352(16) 0.0344(8) Uiso 1.000000 R
H1b H -0.3812(4) -0.20819(16) -0.61167(16) 0.0344(8) Uiso 1.000000 R
C2 C -0.3825(4) -0.08727(15) -0.64149(15) 0.0256(6) Uani 1.000000 .
H2a H -0.4773(4) -0.10172(15) -0.68221(15) 0.0307(8) Uiso 1.000000 R
H2b H -0.4354(4) -0.03842(15) -0.61622(15) 0.0307(8) Uiso 1.000000 R
C3 C -0.1814(4) -0.06578(14) -0.67770(14) 0.0191(6) Uani 1.000000 .
H3 H -0.1987(4) -0.01446(14) -0.70672(14) 0.0229(7) Uiso 1.000000 R
C4 C -0.0599(3) 0.02620(13) -0.55921(14) 0.0188(5) Uani 1.000000 .
C5 C 0.0739(4) -0.01067(13) -0.42266(13) 0.0179(5) Uani 1.000000 .
H5 H 0.0110(4) -0.06522(13) -0.41810(13) 0.0215(6) Uiso 1.000000 R
C6 C 0.2994(4) -0.01950(14) -0.43590(14) 0.0204(6) Uani 1.000000 .
H6 H 0.3183(4) -0.04326(14) -0.48727(14) 0.0245(7) Uiso 1.000000 R
C7 C 0.4111(4) 0.05927(15) -0.43371(15) 0.0300(7) Uani 1.000000 .
H7a H 0.5490(8) 0.0506(2) -0.4505(9) 0.0450(10) Uiso 1.000000 GR
H7b H 0.3456(15) 0.0983(3) -0.4671(7) 0.0450(10) Uiso 1.000000 GR
H7c H 0.412(2) 0.0803(5) -0.3820(2) 0.0450(10) Uiso 1.000000 GR
C8 C -0.4132(4) 0.16547(18) -0.75631(16) 0.0351(7) Uani 1.000000 .
H8a H -0.393(3) 0.2241(2) -0.7543(2) 0.0527(11) Uiso 1.000000 GR
H8b H -0.3144(18) 0.1414(8) -0.7903(3) 0.0527(11) Uiso 1.000000 GR
H8c H -0.5480(10) 0.1538(9) -0.7749(4) 0.0527(11) Uiso 1.000000 GR
C9 C -0.3883(4) 0.13003(15) -0.67758(14) 0.0224(6) Uani 1.000000 .
H9 H -0.4074(4) 0.07031(15) -0.68191(14) 0.0269(7) Uiso 1.000000 R
C10 C -0.1754(4) 0.14426(14) -0.64933(14) 0.0191(6) Uani 1.000000 .
H10 H -0.0780(4) 0.12988(14) -0.68995(14) 0.0230(7) Uiso 1.000000 R
C11 C -0.1170(4) 0.15472(15) -0.51892(15) 0.0215(6) Uani 1.000000 .
C12 C -0.1345(4) 0.23101(15) -0.62165(14) 0.0244(6) Uani 1.000000 .
H12a H -0.2265(4) 0.26960(15) -0.64644(14) 0.0293(7) Uiso 1.000000 R
H12b H 0.0047(4) 0.24699(15) -0.63329(14) 0.0293(7) Uiso 1.000000 R
C13 C -0.0541(4) 0.11345(14) -0.45885(14) 0.0203(6) Uani 1.000000 .
C14 C 0.0151(4) 0.04190(14) -0.35485(13) 0.0240(6) Uani 1.000000 .
H14a H 0.1208(4) 0.04055(14) -0.31582(13) 0.0288(7) Uiso 1.000000 R
H14b H -0.1113(4) 0.02237(14) -0.33225(13) 0.0288(7) Uiso 1.000000 R
C15 C -0.2005(4) -0.15618(16) -0.53041(15) 0.0245(6) Uani 1.000000 .
H15a H -0.2268(4) -0.11697(16) -0.48943(15) 0.0294(7) Uiso 1.000000 R
H15b H -0.1895(4) -0.21031(16) -0.50707(15) 0.0294(7) Uiso 1.000000 R
C16 C -0.0002(4) -0.13525(12) -0.56670(13) 0.0171(5) Uani 1.000000 .
H16 H 0.1013(4) -0.12922(12) -0.52568(13) 0.0206(6) Uiso 1.000000 R
C17 C 0.0743(4) -0.20036(14) -0.62206(14) 0.0229(6) Uani 1.000000 .
H17a H 0.2132(4) -0.18710(14) -0.63671(14) 0.0275(7) Uiso 1.000000 R
H17b H 0.0775(4) -0.25282(14) -0.59529(14) 0.0275(7) Uiso 1.000000 R
C18 C -0.0503(4) -0.21036(14) -0.69414(14) 0.0234(6) Uani 1.000000 .
H18a H 0.0246(4) -0.24453(14) -0.73019(14) 0.0281(7) Uiso 1.000000 R
H18b H -0.1759(4) -0.23887(14) -0.68145(14) 0.0281(7) Uiso 1.000000 R
C19 C -0.1013(4) -0.13070(14) -0.73214(14) 0.0260(6) Uani 1.000000 .
H19a H -0.2029(4) -0.14076(14) -0.77164(14) 0.0312(8) Uiso 1.000000 R
H19b H 0.0200(4) -0.10963(14) -0.75733(14) 0.0312(8) Uiso 1.000000 R
C20 C 0.3848(4) -0.07872(16) -0.37916(16) 0.0337(7) Uani 1.000000 .
H20a H 0.364(2) -0.0579(5) -0.32798(16) 0.0505(11) Uiso 1.000000 GR
H20b H 0.3171(17) -0.1309(3) -0.3844(6) 0.0505(11) Uiso 1.000000 GR
H20c H 0.5281(6) -0.0856(8) -0.3884(6) 0.0505(11) Uiso 1.000000 GR
C21 C -0.5488(4) 0.16153(18) -0.62476(16) 0.0374(7) Uani 1.000000 .
H21a H -0.6785(6) 0.1389(8) -0.6393(6) 0.0561(11) Uiso 1.000000 GR
H21b H -0.5174(14) 0.1454(9) -0.5729(2) 0.0561(11) Uiso 1.000000 GR
H21c H -0.5541(18) 0.22057(19) -0.6279(7) 0.0561(11) Uiso 1.000000 GR
B1 B -0.0135(4) -0.05034(15) -0.61237(16) 0.0191(6) Uani 1.000000 .
H1 H 0.1180(4) -0.04095(15) -0.63775(16) 0.0230(7) Uiso 1.000000 R

loop_
_atom_site_aniso_label
_atom_site_aniso_U_11
_atom_site_aniso_U_22
_atom_site_aniso_U_33
_atom_site_aniso_U_12
_atom_site_aniso_U_13
_atom_site_aniso_U_23
O1 0.0395(12) 0.0145(9) 0.0264(10) 0.0054(8) -0.0025(9) -0.0015(8)
O2 0.0343(11) 0.0188(9) 0.0201(9) 0.0019(8) 0.0010(8) -0.0013(8)
N1 0.0186(11) 0.0138(9) 0.0196(10) 0.0011(9) -0.0012(9) -0.0003(9)
N2 0.0213(11) 0.0168(10) 0.0189(10) 0.0019(9) -0.0029(9) -0.0009(9)
C1 0.0218(15) 0.0290(14) 0.0352(15) -0.0032(12) 0.0017(12) 0.0002(14)
C2 0.0185(14) 0.0220(13) 0.0363(16) -0.0006(12) -0.0049(13) -0.0009(12)
C3 0.0227(14) 0.0130(12) 0.0216(14) 0.0003(11) -0.0006(11) 0.0015(11)
C4 0.0143(13) 0.0172(12) 0.0249(14) -0.0025(10) -0.0015(10) 0.0021(11)
C5 0.0207(14) 0.0174(12) 0.0156(12) 0.0008(10) -0.0000(11) 0.0018(11)
C6 0.0210(14) 0.0229(13) 0.0174(14) 0.0033(11) 0.0008(11) -0.0019(11)
C7 0.0251(16) 0.0328(15) 0.0320(17) -0.0047(12) -0.0021(13) -0.0002(13)
C8 0.0295(17) 0.0435(18) 0.0324(16) -0.0013(14) -0.0084(13) 0.0038(14)
C9 0.0237(15) 0.0171(13) 0.0264(14) 0.0028(11) -0.0017(12) 0.0029(11)
C10 0.0216(14) 0.0154(13) 0.0204(13) 0.0026(11) 0.0012(11) -0.0006(11)
C11 0.0248(14) 0.0171(12) 0.0226(14) 0.0015(12) 0.0022(12) -0.0024(12)
C12 0.0309(16) 0.0190(13) 0.0233(14) 0.0001(12) -0.0044(12) 0.0012(12)
C13 0.0221(14) 0.0180(12) 0.0208(14) -0.0008(11) 0.0012(11) -0.0051(11)
C14 0.0296(16) 0.0235(13) 0.0190(13) 0.0007(13) 0.0043(12) 0.0030(11)
C15 0.0273(15) 0.0233(13) 0.0230(15) -0.0051(12) 0.0016(12) 0.0030(12)
C16 0.0166(13) 0.0155(12) 0.0194(12) -0.0017(10) -0.0050(10) -0.0009(10)
C17 0.0224(14) 0.0172(12) 0.0291(15) 0.0029(11) -0.0043(12) -0.0024(12)
C18 0.0274(15) 0.0187(13) 0.0241(14) 0.0042(11) -0.0008(12) -0.0043(11)
C19 0.0334(17) 0.0231(14) 0.0213(14) 0.0034(12) -0.0038(12) -0.0019(11)
C20 0.0300(17) 0.0365(16) 0.0345(17) 0.0086(14) 0.0052(14) 0.0094(14)
C21 0.0275(16) 0.0478(18) 0.0369(17) 0.0032(14) 0.0005(14) -0.0022(15)
B1 0.0176(16) 0.0175(14) 0.0223(15) -0.0019(12) 0.0038(13) -0.0026(12)

loop_
_atom_type_symbol
_atom_type_scat_dispersion_real
_atom_type_scat_dispersion_imag
_atom_type_scat_Cromer_Mann_a1
_atom_type_scat_Cromer_Mann_a2
_atom_type_scat_Cromer_Mann_a3
_atom_type_scat_Cromer_Mann_a4
_atom_type_scat_Cromer_Mann_b1
_atom_type_scat_Cromer_Mann_b2
_atom_type_scat_Cromer_Mann_b3
_atom_type_scat_Cromer_Mann_b4
_atom_type_scat_Cromer_Mann_c
_atom_type_scat_source
_atom_type_scat_dispersion_source
H 0.00000 0.00000 0.49300 0.32291 0.14019 0.04081 10.51090 26.12570 3.14236 57.79970 0.0030380000826 'International Tables Volume C Table 6.1.1.4 (pp. 500-502)' 'Henke, Gullikson and Davis, At. Data and Nucl. Data Tables, 1993, 54, 2'
C 0.00347 0.00161 2.31000 1.02000 1.58860 0.86500 20.84390 10.20750 0.56870 51.65120 0.215599998832 'International Tables Volume C Table 6.1.1.4 (pp. 500-502)' 'Henke, Gullikson and Davis, At. Data and Nucl. Data Tables, 1993, 54, 2'
B 0.00141 0.00067 2.05450 1.33260 1.09790 0.70680 23.21850 1.02100 60.34980 0.14030 -0.193200007081 'International Tables Volume C Table 6.1.1.4 (pp. 500-502)' 'Henke, Gullikson and Davis, At. Data and Nucl. Data Tables, 1993, 54, 2'
O 0.01158 0.00611 3.04850 2.28680 1.54630 0.86700 13.27710 5.70110 0.32390 32.90890 0.250800013542 'International Tables Volume C Table 6.1.1.4 (pp. 500-502)' 'Henke, Gullikson and Davis, At. Data and Nucl. Data Tables, 1993, 54, 2'
N 0.00653 0.00323 12.21260 3.13220 2.01250 1.16630 0.00570 9.89330 28.99750 0.58260 -11.5290002823 'International Tables Volume C Table 6.1.1.4 (pp. 500-502)' 'Henke, Gullikson and Davis, At. Data and Nucl. Data Tables, 1993, 54, 2'

loop_
_geom_angle_atom_site_label_1
_geom_angle_atom_site_label_2
_geom_angle_atom_site_label_3
_geom_angle
C12 O1 C11 103.85(19)
C14 O2 C13 104.91(17)
C5 N1 C4 137.5(2)
C13 N1 C4 112.81(19)
C13 N1 C5 108.54(19)
C10 N2 C4 137.0(2)
C11 N2 C4 112.5(2)
C11 N2 C10 110.17(18)
H1b C1 H1a 107.5
C2 C1 H1a 108.52(14)
C2 C1 H1b 108.52(14)
C15 C1 H1a 108.52(15)
C15 C1 H1b 108.52(14)
C15 C1 C2 115.0(2)
H2a C2 C1 108.25(14)
H2b C2 C1 108.25(14)
H2b C2 H2a 107.4
C3 C2 C1 116.1(2)
C3 C2 H2a 108.25(14)
C3 C2 H2b 108.25(13)
H3 C3 C2 108.12(13)
C19 C3 C2 113.9(2)
C19 C3 H3 108.12(13)
B1 C3 C2 110.1(2)
B1 C3 H3 108.12(12)
B1 C3 C19 108.3(2)
N2 C4 N1 101.75(19)
B1 C4 N1 128.7(2)
B1 C4 N2 129.1(2)
H5 C5 N1 109.92(12)
C6 C5 N1 111.83(19)
C6 C5 H5 109.92(12)
C14 C5 N1 99.59(17)
C14 C5 H5 109.92(13)
C14 C5 C6 115.2(2)
H6 C6 C5 107.55(13)
C7 C6 C5 113.7(2)
C7 C6 H6 107.55(14)
C20 C6 C5 109.3(2)
C20 C6 H6 107.55(14)
C20 C6 C7 110.9(2)
H7a C7 C6 109.5
H7b C7 C6 109.5
H7b C7 H7a 109.5
H7c C7 C6 109.5
H7c C7 H7a 109.5
H7c C7 H7b 109.5
H8b C8 H8a 109.5
H8c C8 H8a 109.5
H8c C8 H8b 109.5
C9 C8 H8a 109.5
C9 C8 H8b 109.5
C9 C8 H8c 109.5
H9 C9 C8 107.27(15)
C10 C9 C8 110.0(2)
C10 C9 H9 107.27(13)
C21 C9 C8 110.8(2)
C21 C9 H9 107.27(15)
C21 C9 C10 113.9(2)
C9 C10 N2 115.3(2)
H10 C10 N2 109.58(12)
H10 C10 C9 109.58(13)
C12 C10 N2 97.87(19)
C12 C10 C9 114.4(2)
C12 C10 H10 109.58(14)
N2 C11 O1 112.2(2)
C13 C11 O1 140.7(2)
C13 C11 N2 107.0(2)
C10 C12 O1 106.3(2)
H12a C12 O1 110.46(13)
H12a C12 C10 110.46(13)
H12b C12 O1 110.46(13)
H12b C12 C10 110.46(15)
H12b C12 H12a 108.7
N1 C13 O2 112.9(2)
C11 C13 O2 141.3(2)
C11 C13 N1 105.9(2)
C5 C14 O2 106.02(18)
H14a C14 O2 110.53(12)
H14a C14 C5 110.53(13)
H14b C14 O2 110.53(13)
H14b C14 C5 110.53(13)
H14b C14 H14a 108.7
H15a C15 C1 108.46(15)
H15b C15 C1 108.46(14)
H15b C15 H15a 107.5
C16 C15 C1 115.3(2)
C16 C15 H15a 108.46(13)
C16 C15 H15b 108.46(13)
H16 C16 C15 108.23(13)
C17 C16 C15 113.2(2)
C17 C16 H16 108.23(12)
B1 C16 C15 111.0(2)
B1 C16 H16 108.23(13)
B1 C16 C17 107.81(19)
H17a C17 C16 108.41(13)
H17b C17 C16 108.41(12)
H17b C17 H17a 107.5
C18 C17 C16 115.46(19)
C18 C17 H17a 108.41(14)
C18 C17 H17b 108.41(13)
H18a C18 C17 108.89(13)
H18b C18 C17 108.89(14)
H18b C18 H18a 107.7
C19 C18 C17 113.4(2)
C19 C18 H18a 108.89(14)
C19 C18 H18b 108.89(15)
C18 C19 C3 114.0(2)
H19a C19 C3 108.76(14)
H19a C19 C18 108.76(14)
H19b C19 C3 108.76(14)
H19b C19 C18 108.76(15)
H19b C19 H19a 107.7
H20a C20 C6 109.5
H20b C20 C6 109.5
H20b C20 H20a 109.5
H20c C20 C6 109.5
H20c C20 H20a 109.5
H20c C20 H20b 109.5
H21a C21 C9 109.5
H21b C21 C9 109.5
H21b C21 H21a 109.5
H21c C21 C9 109.5
H21c C21 H21a 109.5
H21c C21 H21b 109.5
C4 B1 C3 113.9(2)
C16 B1 C3 104.79(19)
C16 B1 C4 113.6(2)
H1 B1 C3 108.10(13)
H1 B1 C4 108.10(13)
H1 B1 C16 108.10(13)

loop_
_geom_bond_atom_site_label_1
_geom_bond_atom_site_label_2
_geom_bond_distance
O1 C11 1.350(3)
O1 C12 1.468(3)
O2 C13 1.368(3)
O2 C14 1.456(3)
N1 C4 1.371(3)
N1 C5 1.473(3)
N1 C13 1.380(3)
N2 C4 1.355(3)
N2 C10 1.482(3)
N2 C11 1.383(3)
C1 H1a 0.9900
C1 H1b 0.9900
C1 C2 1.532(3)
C1 C15 1.529(4)
C2 H2a 0.9900
C2 H2b 0.9900
C2 C3 1.533(4)
C3 H3 1.0000
C3 C19 1.541(3)
C3 B1 1.634(4)
C4 B1 1.610(3)
C5 H5 1.0000
C5 C6 1.534(3)
C5 C14 1.535(3)
C6 H6 1.0000
C6 C7 1.504(3)
C6 C20 1.516(3)
C7 H7a 0.9800
C7 H7b 0.9800
C7 H7c 0.9800
C8 H8a 0.9800
C8 H8b 0.9800
C8 H8c 0.9800
C8 C9 1.523(4)
C9 H9 1.0000
C9 C10 1.529(4)
C9 C21 1.517(4)
C10 H10 1.0000
C10 C12 1.542(3)
C11 C13 1.333(3)
C12 H12a 0.9900
C12 H12b 0.9900
C14 H14a 0.9900
C14 H14b 0.9900
C15 H15a 0.9900
C15 H15b 0.9900
C15 C16 1.526(3)
C16 H16 1.0000
C16 C17 1.541(3)
C16 B1 1.625(3)
C17 H17a 0.9900
C17 H17b 0.9900
C17 C18 1.535(3)
C18 H18a 0.9900
C18 H18b 0.9900
C18 C19 1.520(3)
C19 H19a 0.9900
C19 H19b 0.9900
C20 H20a 0.9800
C20 H20b 0.9800
C20 H20c 0.9800
C21 H21a 0.9800
C21 H21b 0.9800
C21 H21c 0.9800
B1 H1 1.0000
